data_7240316
loop_
_publ_author_name
'Wang, Ruirui'
'Wang, Haili'
'Wang, Juan'
'Bai, Feifei'
'Ma, Yue'
'Li, Licun'
'Wang, Qinglun'
'Zhao, Bin'
'Cheng, Peng'

_publ_section_title
;
 The different magnetic relaxation behaviors in [Fe(CN)6]3&#x2212; or
 [Co(CN)6]3&#x2212; bridged 3d--4f heterometallic compounds
;
_journal_name_full CrystEngComm
_journal_paper_doi 10.1039/D0CE00039F
_journal_year 2020
_chemical_formula_moiety 'C60 H56 Co2 N28 O8 Tb2, 5(H2 O)'
_chemical_formula_sum 'C60 H66 Co2 N28 O13 Tb2'
_chemical_formula_weight 1823.10
_space_group_crystal_system triclinic
_space_group_IT_number 2
_space_group_name_Hall '-P 1'
_space_group_name_H-M_alt 'P -1'
_atom_sites_solution_hydrogens mixed
_atom_sites_solution_primary iterative
_audit_creation_date 2019-12-30
_audit_creation_method
;
Olex2 1.2
(compiled 2018.05.29 svn.r3508 for OlexSys, GUI svn.r5506)
;
_audit_update_record
;
2020-01-06 deposited with the CCDC.	2020-03-26 downloaded from the CCDC.
;
_cell_angle_alpha 78.222(18)
_cell_angle_beta 70.228(16)
_cell_angle_gamma 87.399(19)
_cell_formula_units_Z 1
_cell_length_a 11.742(8)
_cell_length_b 12.828(9)
_cell_length_c 12.841(7)
_cell_measurement_reflns_used 4179
_cell_measurement_temperature 113
_cell_measurement_theta_max 27.5
_cell_measurement_theta_min 3.3
_cell_volume 1781(2)
_computing_cell_refinement
;
CrystalClear-SM Expert 2.1 b42 (Rigaku, 2015)
;
_computing_data_collection
;
CrystalClear-SM Expert 2.1 b42 (Rigaku, 2015)
;
_computing_data_reduction
;
CrystalClear-SM Expert 2.1 b42 (Rigaku, 2015)
;
_computing_molecular_graphics 'Olex2 (Dolomanov et al., 2009)'
_computing_publication_material 'Olex2 (Dolomanov et al., 2009)'
_computing_structure_refinement 'XL (Sheldrick, 2008)'
_computing_structure_solution 'olex2.solve (Bourhis et al., 2015)'
_diffrn_ambient_temperature 113
_diffrn_detector PILT
_diffrn_detector_area_resol_mean 5.8140
_diffrn_measured_fraction_theta_full 0.962
_diffrn_measured_fraction_theta_max 0.962
_diffrn_measurement_details
;
scan:
	Number of images: 360
	           Slice: -120.0000 - 60.0000
	     Image width: 0.5000
	        Exp time: 10.0000
	   Rotation axis: Omega
	           Omega: 0.0000
	             Chi: 45.0000
	             Phi: 0.0000
	             XTD: 59.8969
	          2theta: -30.0621
scan:
	Number of images: 300
	           Slice: -120.0000 - 30.0000
	     Image width: 0.5000
	        Exp time: 10.0000
	   Rotation axis: Omega
	           Omega: 0.0000
	             Chi: 45.0000
	             Phi: 90.0000
	             XTD: 59.8969
	          2theta: -30.0621
scan:
	Number of images: 300
	           Slice: -120.0000 - 30.0000
	     Image width: 0.5000
	        Exp time: 10.0000
	   Rotation axis: Omega
	           Omega: 0.0000
	             Chi: 45.0000
	             Phi: 180.0000
	             XTD: 59.8969
	          2theta: -30.0621
;
_diffrn_measurement_device
;
AFC10: Fixed Chi 2 circle
;
_diffrn_measurement_device_type 'Bruker P4'
_diffrn_measurement_method '\w scans'
_diffrn_measurement_specimen_support Fiber
_diffrn_orient_matrix_type d*Trek
_diffrn_orient_matrix_UB_11 -0.062089
_diffrn_orient_matrix_UB_12 0.050825
_diffrn_orient_matrix_UB_13 -0.041928
_diffrn_orient_matrix_UB_21 0.013292
_diffrn_orient_matrix_UB_22 0.060850
_diffrn_orient_matrix_UB_23 0.049662
_diffrn_orient_matrix_UB_31 0.071321
_diffrn_orient_matrix_UB_32 -0.000842
_diffrn_orient_matrix_UB_33 -0.045267
_diffrn_radiation_monochromator graphite
_diffrn_radiation_type MoK\a
_diffrn_radiation_wavelength 0.71073
_diffrn_reflns_av_R_equivalents 0.0507
_diffrn_reflns_av_unetI/netI 0.0624
_diffrn_reflns_Laue_measured_fraction_full 0.962
_diffrn_reflns_Laue_measured_fraction_max 0.962
_diffrn_reflns_limit_h_max 13
_diffrn_reflns_limit_h_min -13
_diffrn_reflns_limit_k_max 15
_diffrn_reflns_limit_k_min -15
_diffrn_reflns_limit_l_max 14
_diffrn_reflns_limit_l_min -15
_diffrn_reflns_number 11695
_diffrn_reflns_point_group_measured_fraction_full 0.962
_diffrn_reflns_point_group_measured_fraction_max 0.962
_diffrn_reflns_theta_full 24.999
_diffrn_reflns_theta_max 24.999
_diffrn_reflns_theta_min 3.139
_diffrn_source 'Rotating Anode'
_diffrn_source_current 24.0
_diffrn_source_power 1.2
_diffrn_source_voltage 50.0
_exptl_absorpt_coefficient_mu 2.500
_exptl_absorpt_correction_T_max 1.000
_exptl_absorpt_correction_T_min 0.571
_exptl_absorpt_correction_type multi-scan
_exptl_absorpt_process_details SADABS
_exptl_crystal_colour colourless
_exptl_crystal_colour_primary colourless
_exptl_crystal_density_diffrn 1.700
_exptl_crystal_density_method "'not measured'"
_exptl_crystal_description block
_exptl_crystal_F_000 910
_exptl_crystal_preparation Fiber
_exptl_crystal_size_max 0.2
_exptl_crystal_size_mid 0.2
_exptl_crystal_size_min 0.2
_refine_diff_density_max 6.527
_refine_diff_density_min -2.880
_refine_diff_density_rms 0.322
_refine_ls_extinction_method none
_refine_ls_goodness_of_fit_ref 1.064
_refine_ls_hydrogen_treatment constr
_refine_ls_matrix_type full
_refine_ls_number_parameters 482
_refine_ls_number_reflns 6020
_refine_ls_number_restraints 0
_refine_ls_restrained_S_all 1.064
_refine_ls_R_factor_all 0.0729
_refine_ls_R_factor_gt 0.0700
_refine_ls_shift/su_max 0.000
_refine_ls_shift/su_mean 0.000
_refine_ls_structure_factor_coef Fsqd
_refine_ls_weighting_details 'w=1/[\s^2^(Fo^2^)+(0.1488P)^2^] where P=(Fo^2^+2Fc^2^)/3'
_refine_ls_weighting_scheme calc
_refine_ls_wR_factor_gt 0.1763
_refine_ls_wR_factor_ref 0.1799
_reflns_Friedel_coverage 0.000
_reflns_number_gt 5525
_reflns_number_total 6020
_reflns_threshold_expression 'I > 2\s(I)'
_cod_data_source_file d0ce00039f2.cif
_cod_data_source_block m20160414a
_cod_original_cell_volume 1781.1(19)
_cod_database_code 7240316
_shelx_shelxl_version_number 2014/7
_shelx_space_group_comment
;
The symmetry employed for this shelxl refinement is uniquely defined
by the following loop, which should always be used as a source of
symmetry information in preference to the above space-group names.
They are only intended as comments.
;
_shelx_estimated_absorpt_t_max 0.635
_shelx_estimated_absorpt_t_min 0.635
_olex2_refinement_description
;
1. Fixed Uiso
 At 1.2 times of:
  All C(H) groups, All N(H) groups
 At 1.5 times of:
  All C(H,H,H) groups, All O(H,H) groups
2. Others
 Fixed Sof: O7(0.5) H7a(0.5) H7b(0.5)
3.a Riding coordinates:
 O4(H4a,H4b), O5(H5a,H5b), O6(H6a,H6b), O7(H7a,H7b)
3.b Aromatic/amide H refined with riding coordinates:
 C21(H21), C1(H1), N6(H6), C18(H18), C2(H2), N1(H1a), C20(H20), C4(H4),
 C10(H10), C11(H11), C19(H19), C5(H5), C12(H12), C28(H28)
3.c Idealised Me refined as rotating group:
 C30(H30a,H30b,H30c), C15(H15a,H15b,H15c), C29(H29a,H29b,H29c), C8(H8a,H8b,H8c)
;
_olex2_submission_special_instructions 'No special instructions were received'

loop_
_space_group_symop_operation_xyz
'x, y, z'
'-x, -y, -z'

loop_
_atom_site_label
_atom_site_type_symbol
_atom_site_fract_x
_atom_site_fract_y
_atom_site_fract_z
_atom_site_U_iso_or_equiv
_atom_site_adp_type
_atom_site_occupancy
_atom_site_site_symmetry_order
_atom_site_calc_flag
_atom_site_refinement_flags_posn
_atom_site_refinement_flags_adp
_atom_site_refinement_flags_occupancy
_atom_site_disorder_assembly
_atom_site_disorder_group
Tb1 Tb 0.33755(2) 0.42469(2) 0.80185(2) 0.01389(18) Uani 1 1 d . . . . .
Co1 Co 0.02510(8) 0.75351(6) 0.80964(7) 0.0156(2) Uani 1 1 d . . . . .
O3 O 0.3412(4) 0.5224(4) 0.9385(4) 0.0215(10) Uani 1 1 d . . . . .
O4 O 0.5025(4) 0.3462(4) 0.6843(4) 0.0211(10) Uani 1 1 d . . . . .
H4A H 0.5310 0.3774 0.6121 0.032 Uiso 1 1 d R . . . .
H4B H 0.5566 0.3042 0.6990 0.032 Uiso 1 1 d R . . . .
N14 N 0.2443(5) 0.5506(4) 1.1151(5) 0.0216(12) Uani 1 1 d . . . . .
N10 N 0.1337(6) 0.8053(5) 0.9784(6) 0.0298(14) Uani 1 1 d . . . . .
C21 C 0.5273(7) 0.2353(6) 1.1016(6) 0.0225(14) Uani 1 1 d . . . . .
H21 H 0.5396 0.3078 1.0712 0.027 Uiso 1 1 calc R . . . .
C25 C 0.1461(7) 0.8350(6) 0.6854(7) 0.0251(15) Uani 1 1 d . . . . .
N12 N -0.0937(7) 0.6874(6) 0.6539(6) 0.0344(15) Uani 1 1 d . . . . .
N4 N 0.2165(5) 0.3332(4) 0.7095(5) 0.0172(11) Uani 1 1 d . . . . .
O1 O 0.4709(4) 0.5730(4) 0.7061(4) 0.0205(10) Uani 1 1 d . . . . .
C22 C 0.1213(6) 0.6309(5) 0.8010(5) 0.0177(14) Uani 1 1 d . . . . .
C1 C 0.5873(7) 0.9026(6) 0.4497(6) 0.0272(15) Uani 1 1 d . . . . .
H1 H 0.5714 0.9573 0.3969 0.033 Uiso 1 1 calc R . . . .
C27 C -0.0691(7) 0.8767(6) 0.8177(6) 0.0257(15) Uani 1 1 d . . . . .
C23 C -0.0943(6) 0.6772(5) 0.9385(6) 0.0187(14) Uani 1 1 d . . . . .
N3 N 0.3410(5) 0.5107(4) 0.6016(5) 0.0169(11) Uani 1 1 d . . . . .
N11 N 0.2165(7) 0.8883(6) 0.6124(6) 0.0402(17) Uani 1 1 d . . . . .
N7 N 0.5580(6) 0.0843(5) 1.2337(6) 0.0280(14) Uani 1 1 d . . . . .
C9 C 0.1860(6) 0.3906(6) 0.6236(6) 0.0227(14) Uani 1 1 d . . . . .
N6 N 0.3383(5) 0.1664(4) 0.9473(5) 0.0203(12) Uani 1 1 d . . . . .
H6 H 0.3198 0.1010 0.9803 0.024 Uiso 1 1 calc R . . . .
N13 N -0.1267(7) 0.9513(5) 0.8220(8) 0.0435(19) Uani 1 1 d . . . . .
C18 C 0.4432(7) 0.0652(5) 1.1154(6) 0.0254(15) Uani 1 1 d . . . . .
H18 H 0.3989 0.0206 1.0937 0.030 Uiso 1 1 calc R . . . .
C30 C 0.1374(8) 0.5865(6) 1.1937(6) 0.0313(17) Uani 1 1 d . . . . .
H30A H 0.0997 0.5279 1.2541 0.047 Uiso 1 1 calc GR . . . .
H30B H 0.0816 0.6137 1.1552 0.047 Uiso 1 1 calc GR . . . .
H30C H 0.1597 0.6418 1.2240 0.047 Uiso 1 1 calc GR . . . .
N8 N 0.1794(5) 0.5576(5) 0.7995(5) 0.0203(12) Uani 1 1 d . . . . .
N5 N 0.2924(5) 0.2176(4) 0.8638(4) 0.0171(11) Uani 1 1 d . . . . .
C13 C 0.1701(6) 0.2328(5) 0.7537(6) 0.0196(14) Uani 1 1 d . . . . .
N2 N 0.4059(5) 0.6062(4) 0.5499(5) 0.0198(12) Uani 1 1 d . . . . .
C2 C 0.5206(7) 0.8106(6) 0.4862(6) 0.0225(14) Uani 1 1 d . . . . .
H2 H 0.4585 0.8027 0.4586 0.027 Uiso 1 1 calc R . . . .
N1 N 0.6769(6) 0.9144(5) 0.4903(6) 0.0309(14) Uani 1 1 d . . . . .
H1A H 0.7181 0.9734 0.4674 0.037 Uiso 1 1 calc R . . . .
C20 C 0.5754(7) 0.1881(6) 1.1841(6) 0.0255(15) Uani 1 1 d . . . . .
H20 H 0.6219 0.2302 1.2062 0.031 Uiso 1 1 calc R . . . .
C4 C 0.6383(7) 0.7429(6) 0.6030(7) 0.0272(16) Uani 1 1 d . . . . .
H4 H 0.6572 0.6889 0.6545 0.033 Uiso 1 1 calc R . . . .
C10 C 0.1047(7) 0.3534(6) 0.5824(6) 0.0255(15) Uani 1 1 d . . . . .
H10 H 0.0852 0.3951 0.5227 0.031 Uiso 1 1 calc R . . . .
C15 C 0.1701(7) 0.0563(5) 0.8905(7) 0.0276(16) Uani 1 1 d . . . . .
H15A H 0.2160 0.0224 0.9367 0.041 Uiso 1 1 calc GR . . . .
H15B H 0.1792 0.0184 0.8311 0.041 Uiso 1 1 calc GR . . . .
H15C H 0.0862 0.0559 0.9359 0.041 Uiso 1 1 calc GR . . . .
C11 C 0.0524(7) 0.2525(6) 0.6318(7) 0.0307(17) Uani 1 1 d . . . . .
H11 H -0.0047 0.2267 0.6073 0.037 Uiso 1 1 calc R . . . .
C3 C 0.5441(6) 0.7274(5) 0.5648(5) 0.0203(14) Uani 1 1 d . . . . .
N9 N -0.1642(5) 0.6358(4) 1.0226(5) 0.0212(12) Uani 1 1 d . . . . .
C19 C 0.4928(7) 0.0266(6) 1.1978(7) 0.0282(16) Uani 1 1 d . . . . .
H19 H 0.4800 -0.0453 1.2312 0.034 Uiso 1 1 calc R . . . .
O2 O 0.4422(4) 0.3177(4) 0.9223(4) 0.0205(10) Uani 1 1 d . . . . .
C29 C 0.3358(8) 0.5012(7) 1.1609(7) 0.0357(19) Uani 1 1 d . . . . .
H29A H 0.3650 0.5513 1.1929 0.054 Uiso 1 1 calc GR . . . .
H29B H 0.4018 0.4800 1.1015 0.054 Uiso 1 1 calc GR . . . .
H29C H 0.3010 0.4397 1.2184 0.054 Uiso 1 1 calc GR . . . .
C7 C 0.2518(6) 0.4944(6) 0.5697(6) 0.0208(14) Uani 1 1 d . . . . .
C17 C 0.4608(6) 0.1736(5) 1.0648(6) 0.0194(13) Uani 1 1 d . . . . .
C14 C 0.2153(6) 0.1687(5) 0.8403(6) 0.0202(14) Uani 1 1 d . . . . .
C5 C 0.7037(7) 0.8373(6) 0.5653(7) 0.0344(18) Uani 1 1 d . . . . .
H5 H 0.7662 0.8476 0.5915 0.041 Uiso 1 1 calc R . . . .
C12 C 0.0856(7) 0.1916(6) 0.7166(7) 0.0282(16) Uani 1 1 d . . . . .
H12 H 0.0525 0.1233 0.7494 0.034 Uiso 1 1 calc R . . . .
C8 C 0.2091(7) 0.5713(7) 0.4877(7) 0.0326(18) Uani 1 1 d . . . . .
H8A H 0.2366 0.6420 0.4830 0.049 Uiso 1 1 calc GR . . . .
H8B H 0.1222 0.5687 0.5126 0.049 Uiso 1 1 calc GR . . . .
H8C H 0.2409 0.5528 0.4146 0.049 Uiso 1 1 calc GR . . . .
C6 C 0.4699(6) 0.6272(5) 0.6118(6) 0.0186(13) Uani 1 1 d . . . . .
C16 C 0.4133(6) 0.2252(5) 0.9735(5) 0.0179(13) Uani 1 1 d . . . . .
C26 C -0.0489(6) 0.7133(6) 0.7120(6) 0.0198(14) Uani 1 1 d . . . . .
C24 C 0.0941(6) 0.7890(5) 0.9123(6) 0.0216(14) Uani 1 1 d . . . . .
C28 C 0.2525(7) 0.5547(5) 1.0101(6) 0.0222(15) Uani 1 1 d . . . . .
H28 H 0.1885 0.5832 0.9873 0.027 Uiso 1 1 calc R . . . .
O5 O -0.2626(5) 1.1206(5) 0.9050(5) 0.0384(14) Uani 1 1 d . . . . .
H5A H -0.2115 1.0792 0.8709 0.058 Uiso 1 1 d R . . . .
H5B H -0.2268 1.1469 0.9416 0.058 Uiso 1 1 d R . . . .
O6 O 0.6641(7) 0.2098(6) 0.7309(7) 0.0582(19) Uani 1 1 d . . . . .
H6A H 0.6727 0.1889 0.7955 0.087 Uiso 1 1 d R . . . .
H6B H 0.7266 0.1853 0.6873 0.087 Uiso 1 1 d R . . . .
O7 O 0.8162(16) 0.0615(19) 0.6223(11) 0.086(6) Uani 0.5 1 d . . P . .
H7A H 0.8198 0.0722 0.5537 0.130 Uiso 0.5 1 d R . P . .
H7B H 0.8657 0.0162 0.6426 0.130 Uiso 0.5 1 d R . P . .

loop_
_atom_site_aniso_label
_atom_site_aniso_U_11
_atom_site_aniso_U_22
_atom_site_aniso_U_33
_atom_site_aniso_U_23
_atom_site_aniso_U_13
_atom_site_aniso_U_12
Tb1 0.0184(2) 0.0067(2) 0.0174(2) -0.00329(14) -0.00618(16) -0.00143(14)
Co1 0.0185(5) 0.0060(4) 0.0221(5) -0.0028(3) -0.0063(4) -0.0022(3)
O3 0.026(3) 0.017(2) 0.023(2) -0.0097(19) -0.006(2) -0.0046(19)
O4 0.025(2) 0.015(2) 0.021(2) -0.0027(18) -0.0062(19) 0.0046(19)
N14 0.029(3) 0.011(3) 0.026(3) -0.006(2) -0.010(3) -0.002(2)
N10 0.040(4) 0.014(3) 0.043(4) -0.010(3) -0.020(3) -0.003(3)
C21 0.028(4) 0.013(3) 0.026(4) -0.004(3) -0.008(3) -0.003(3)
C25 0.030(4) 0.012(3) 0.032(4) -0.001(3) -0.011(3) -0.002(3)
N12 0.051(4) 0.026(4) 0.035(4) -0.009(3) -0.026(3) 0.001(3)
N4 0.020(3) 0.012(3) 0.018(3) -0.004(2) -0.003(2) -0.002(2)
O1 0.027(3) 0.011(2) 0.023(2) -0.0008(18) -0.010(2) -0.0060(18)
C22 0.023(3) 0.015(3) 0.015(3) -0.001(2) -0.006(3) -0.009(3)
C1 0.038(4) 0.016(3) 0.024(4) -0.003(3) -0.006(3) 0.003(3)
C27 0.029(4) 0.013(4) 0.039(4) -0.009(3) -0.015(3) -0.004(3)
C23 0.025(4) 0.009(3) 0.027(4) -0.008(3) -0.013(3) 0.000(3)
N3 0.020(3) 0.008(3) 0.021(3) -0.003(2) -0.006(2) 0.001(2)
N11 0.044(4) 0.023(4) 0.042(4) 0.002(3) -0.002(3) -0.016(3)
N7 0.032(3) 0.021(3) 0.032(3) 0.000(3) -0.014(3) -0.003(3)
C9 0.020(3) 0.029(4) 0.021(3) -0.009(3) -0.007(3) 0.002(3)
N6 0.027(3) 0.013(3) 0.026(3) -0.001(2) -0.016(2) -0.002(2)
N13 0.045(4) 0.015(3) 0.080(6) -0.019(3) -0.029(4) 0.010(3)
C18 0.032(4) 0.011(3) 0.035(4) -0.003(3) -0.014(3) -0.002(3)
C30 0.040(4) 0.025(4) 0.027(4) -0.012(3) -0.005(3) 0.004(3)
N8 0.026(3) 0.014(3) 0.022(3) -0.007(2) -0.008(2) 0.006(2)
N5 0.022(3) 0.010(3) 0.019(3) -0.001(2) -0.007(2) -0.002(2)
C13 0.022(3) 0.016(3) 0.023(3) -0.012(3) -0.005(3) -0.002(3)
N2 0.022(3) 0.014(3) 0.022(3) -0.006(2) -0.004(2) 0.002(2)
C2 0.030(4) 0.016(3) 0.024(3) -0.008(3) -0.010(3) 0.002(3)
N1 0.026(3) 0.017(3) 0.041(4) 0.001(3) -0.005(3) -0.005(2)
C20 0.026(4) 0.020(4) 0.032(4) -0.010(3) -0.009(3) -0.001(3)
C4 0.027(4) 0.016(4) 0.035(4) 0.001(3) -0.010(3) -0.001(3)
C10 0.035(4) 0.021(4) 0.029(4) -0.010(3) -0.018(3) 0.003(3)
C15 0.038(4) 0.009(3) 0.041(4) -0.004(3) -0.019(3) -0.007(3)
C11 0.036(4) 0.027(4) 0.041(4) -0.014(3) -0.024(4) -0.003(3)
C3 0.023(3) 0.018(3) 0.016(3) -0.003(3) -0.002(3) 0.003(3)
N9 0.026(3) 0.007(3) 0.028(3) -0.004(2) -0.005(3) -0.003(2)
C19 0.037(4) 0.011(3) 0.037(4) 0.001(3) -0.016(3) -0.002(3)
O2 0.028(3) 0.010(2) 0.026(2) -0.0038(18) -0.011(2) -0.0032(18)
C29 0.036(4) 0.043(5) 0.031(4) -0.002(3) -0.018(4) -0.006(4)
C7 0.022(3) 0.020(4) 0.019(3) -0.006(3) -0.004(3) 0.002(3)
C17 0.018(3) 0.013(3) 0.025(3) -0.004(3) -0.005(3) -0.002(2)
C14 0.024(3) 0.011(3) 0.025(3) -0.005(3) -0.006(3) -0.004(3)
C5 0.027(4) 0.021(4) 0.050(5) 0.005(3) -0.013(4) -0.007(3)
C12 0.030(4) 0.023(4) 0.036(4) -0.011(3) -0.014(3) -0.004(3)
C8 0.030(4) 0.030(4) 0.036(4) 0.005(3) -0.017(3) -0.004(3)
C6 0.023(3) 0.013(3) 0.020(3) -0.005(2) -0.007(3) 0.004(3)
C16 0.024(3) 0.010(3) 0.021(3) -0.005(2) -0.007(3) -0.004(2)
C26 0.027(4) 0.017(3) 0.015(3) -0.003(3) -0.007(3) -0.002(3)
C24 0.027(4) 0.008(3) 0.031(4) -0.006(3) -0.010(3) 0.001(3)
C28 0.032(4) 0.010(3) 0.028(4) -0.004(3) -0.014(3) -0.002(3)
O5 0.035(3) 0.045(4) 0.051(4) -0.031(3) -0.023(3) 0.006(3)
O6 0.058(4) 0.042(4) 0.076(5) 0.002(3) -0.035(4) 0.017(3)
O7 0.084(12) 0.16(2) 0.017(6) -0.023(9) -0.016(7) -0.004(12)

loop_
_atom_type_symbol
_atom_type_description
_atom_type_scat_dispersion_real
_atom_type_scat_dispersion_imag
_atom_type_scat_source
C C 0.0033 0.0016 'International Tables Vol C Tables 4.2.6.8 and 6.1.1.4'
H H 0.0000 0.0000 'International Tables Vol C Tables 4.2.6.8 and 6.1.1.4'
Co Co 0.3494 0.9721 'International Tables Vol C Tables 4.2.6.8 and 6.1.1.4'
N N 0.0061 0.0033 'International Tables Vol C Tables 4.2.6.8 and 6.1.1.4'
O O 0.0106 0.0060 'International Tables Vol C Tables 4.2.6.8 and 6.1.1.4'
Tb Tb -0.1723 4.1537 'International Tables Vol C Tables 4.2.6.8 and 6.1.1.4'

loop_
_geom_angle_atom_site_label_1
_geom_angle_atom_site_label_2
_geom_angle_atom_site_label_3
_geom_angle
_geom_angle_site_symmetry_1
_geom_angle_site_symmetry_3
_geom_angle_publ_flag
O3 Tb1 N4 149.76(17) . . ?
O3 Tb1 N3 123.95(17) . . ?
O3 Tb1 N8 76.12(18) . . ?
O3 Tb1 N5 119.18(17) . . ?
O3 Tb1 N9 71.11(18) . 2_567 ?
O3 Tb1 O2 72.31(16) . . ?
O4 Tb1 O3 126.92(17) . . ?
O4 Tb1 N4 83.05(18) . . ?
O4 Tb1 O1 78.26(17) . . ?
O4 Tb1 N3 76.34(17) . . ?
O4 Tb1 N8 142.99(17) . . ?
O4 Tb1 N5 74.19(17) . . ?
O4 Tb1 N9 136.83(17) . 2_567 ?
O4 Tb1 O2 72.44(16) . . ?
N4 Tb1 N5 59.92(17) . . ?
O1 Tb1 O3 72.70(16) . . ?
O1 Tb1 N4 123.96(17) . . ?
O1 Tb1 N3 63.10(16) . . ?
O1 Tb1 N8 83.61(19) . . ?
O1 Tb1 N5 151.46(17) . . ?
O1 Tb1 N9 140.94(18) . 2_567 ?
O1 Tb1 O2 103.16(16) . . ?
N3 Tb1 N4 61.25(17) . . ?
N3 Tb1 N5 116.13(17) . . ?
N8 Tb1 N4 80.80(19) . . ?
N8 Tb1 N3 66.69(18) . . ?
N8 Tb1 N5 123.46(19) . . ?
N8 Tb1 N9 73.97(19) . 2_567 ?
N9 Tb1 N4 83.99(19) 2_567 . ?
N9 Tb1 N3 130.29(19) 2_567 . ?
N9 Tb1 N5 63.69(18) 2_567 . ?
O2 Tb1 N4 120.49(17) . . ?
O2 Tb1 N3 148.00(16) . . ?
O2 Tb1 N8 143.77(17) . . ?
O2 Tb1 N5 61.44(16) . . ?
O2 Tb1 N9 79.32(18) . 2_567 ?
C25 Co1 C22 91.3(3) . . ?
C25 Co1 C26 91.3(3) . . ?
C25 Co1 C24 91.2(3) . . ?
C22 Co1 C26 90.4(3) . . ?
C22 Co1 C24 89.1(3) . . ?
C27 Co1 C25 88.1(3) . . ?
C27 Co1 C22 179.3(3) . . ?
C27 Co1 C26 90.0(3) . . ?
C27 Co1 C24 90.5(3) . . ?
C23 Co1 C25 176.9(3) . . ?
C23 Co1 C22 90.0(3) . . ?
C23 Co1 C27 90.5(3) . . ?
C23 Co1 C26 91.5(3) . . ?
C23 Co1 C24 86.0(3) . . ?
C24 Co1 C26 177.4(3) . . ?
C28 O3 Tb1 127.5(4) . . ?
C30 N14 C29 116.8(6) . . ?
C28 N14 C30 120.8(6) . . ?
C28 N14 C29 122.1(7) . . ?
C20 C21 C17 119.5(6) . . ?
N11 C25 Co1 176.7(7) . . ?
C9 N4 Tb1 119.1(4) . . ?
C9 N4 C13 118.4(6) . . ?
C13 N4 Tb1 121.9(4) . . ?
C6 O1 Tb1 121.3(4) . . ?
N8 C22 Co1 177.5(6) . . ?
N1 C1 C2 119.6(7) . . ?
N13 C27 Co1 179.4(7) . . ?
N9 C23 Co1 174.0(6) . . ?
N2 N3 Tb1 117.8(4) . . ?
C7 N3 Tb1 120.0(4) . . ?
C7 N3 N2 116.3(5) . . ?
C19 N7 C20 116.4(6) . . ?
N4 C9 C10 122.7(7) . . ?
N4 C9 C7 115.7(6) . . ?
C10 C9 C7 121.5(6) . . ?
C16 N6 N5 116.3(5) . . ?
C19 C18 C17 118.3(6) . . ?
C22 N8 Tb1 167.2(5) . . ?
N6 N5 Tb1 114.5(4) . . ?
C14 N5 Tb1 124.6(4) . . ?
C14 N5 N6 119.3(5) . . ?
N4 C13 C14 116.7(6) . . ?
N4 C13 C12 121.3(7) . . ?
C12 C13 C14 122.0(6) . . ?
C6 N2 N3 109.7(5) . . ?
C1 C2 C3 120.8(7) . . ?
C5 N1 C1 122.1(7) . . ?
N7 C20 C21 123.1(7) . . ?
C5 C4 C3 120.5(7) . . ?
C9 C10 C11 118.7(7) . . ?
C12 C11 C10 119.5(6) . . ?
C2 C3 C6 122.9(6) . . ?
C4 C3 C2 117.4(6) . . ?
C4 C3 C6 119.6(6) . . ?
C23 N9 Tb1 169.6(5) . 2_567 ?
N7 C19 C18 125.0(7) . . ?
C16 O2 Tb1 124.5(4) . . ?
N3 C7 C9 115.3(6) . . ?
N3 C7 C8 125.5(6) . . ?
C9 C7 C8 119.1(6) . . ?
C21 C17 C18 117.7(6) . . ?
C21 C17 C16 118.6(6) . . ?
C18 C17 C16 123.7(6) . . ?
N5 C14 C13 114.2(6) . . ?
N5 C14 C15 126.4(6) . . ?
C13 C14 C15 119.5(6) . . ?
N1 C5 C4 119.6(7) . . ?
C11 C12 C13 119.3(7) . . ?
O1 C6 N2 127.2(6) . . ?
O1 C6 C3 117.9(6) . . ?
N2 C6 C3 114.8(6) . . ?
N6 C16 C17 117.5(6) . . ?
O2 C16 N6 120.9(6) . . ?
O2 C16 C17 121.7(6) . . ?
N12 C26 Co1 178.9(7) . . ?
N10 C24 Co1 176.3(6) . . ?
O3 C28 N14 124.0(7) . . ?

loop_
_geom_bond_atom_site_label_1
_geom_bond_atom_site_label_2
_geom_bond_distance
_geom_bond_site_symmetry_2
_geom_bond_publ_flag
Tb1 O3 2.368(5) . ?
Tb1 O4 2.347(5) . ?
Tb1 N4 2.581(6) . ?
Tb1 O1 2.366(5) . ?
Tb1 N3 2.570(5) . ?
Tb1 N8 2.467(6) . ?
Tb1 N5 2.637(6) . ?
Tb1 N9 2.480(6) 2_567 ?
Tb1 O2 2.459(5) . ?
Co1 C25 1.891(8) . ?
Co1 C22 1.894(7) . ?
Co1 C27 1.888(7) . ?
Co1 C23 1.886(7) . ?
Co1 C26 1.906(7) . ?
Co1 C24 1.898(7) . ?
O3 C28 1.253(9) . ?
N14 C30 1.445(10) . ?
N14 C29 1.454(10) . ?
N14 C28 1.309(9) . ?
N10 C24 1.152(10) . ?
C21 C20 1.384(10) . ?
C21 C17 1.385(10) . ?
C25 N11 1.138(10) . ?
N12 C26 1.151(10) . ?
N4 C9 1.341(9) . ?
N4 C13 1.355(9) . ?
O1 C6 1.271(8) . ?
C22 N8 1.136(9) . ?
C1 C2 1.355(11) . ?
C1 N1 1.350(11) . ?
C27 N13 1.145(10) . ?
C23 N9 1.152(9) . ?
N3 N2 1.390(8) . ?
N3 C7 1.286(9) . ?
N7 C20 1.347(10) . ?
N7 C19 1.332(10) . ?
C9 C10 1.381(10) . ?
C9 C7 1.485(10) . ?
N6 N5 1.394(7) . ?
N6 C16 1.350(9) . ?
C18 C19 1.372(10) . ?
C18 C17 1.402(9) . ?
N5 C14 1.271(9) . ?
C13 C14 1.477(10) . ?
C13 C12 1.400(10) . ?
N2 C6 1.334(9) . ?
C2 C3 1.398(10) . ?
N1 C5 1.339(10) . ?
C4 C3 1.390(10) . ?
C4 C5 1.372(11) . ?
C10 C11 1.388(11) . ?
C15 C14 1.495(9) . ?
C11 C12 1.364(11) . ?
C3 C6 1.485(10) . ?
N9 Tb1 2.480(6) 2_567 ?
O2 C16 1.235(8) . ?
C7 C8 1.491(10) . ?
C17 C16 1.489(9) . ?
